data_1563229
loop_
_publ_author_name
'Deka, Himangshu'
'Sarma, Rupam'
'Kumari, Satchi'
'Khare, Alika'
'Baruah, Jubaraj B.'

_publ_section_title
;
 Different geometrical arrangements in carboxylate coordination polymers
 of flexible dicarboxylic acid
;
_journal_issue 7
_journal_name_full 'Journal of Solid State Chemistry'
_journal_page_first 1726
_journal_page_last 1734
_journal_paper_doi 10.1016/j.jssc.2011.05.004
_journal_volume 184
_journal_year 2011
_chemical_formula_sum 'C14 H14 Cd O10'
_chemical_formula_weight 454.65
_space_group_IT_number 2
_space_group_name_Hall '-P 1'
_space_group_name_H-M_alt 'P -1'
_symmetry_cell_setting triclinic
_symmetry_space_group_name_H-M 'P -1'
_atom_sites_solution_hydrogens geom
_atom_sites_solution_primary direct
_atom_sites_solution_secondary difmap
_audit_creation_method SHELXL-97
_cell_angle_alpha 102.797(4)
_cell_angle_beta 97.981(4)
_cell_angle_gamma 92.445(4)
_cell_formula_units_Z 2
_cell_length_a 6.8256(6)
_cell_length_b 8.6984(8)
_cell_length_c 14.9548(13)
_cell_measurement_reflns_used 7604
_cell_measurement_temperature 296(2)
_cell_measurement_theta_max 25.50
_cell_measurement_theta_min 2.41
_cell_volume 854.97(13)
_computing_cell_refinement 'Bruker SMART'
_computing_data_collection 'Bruker SMART'
_computing_data_reduction 'Bruker SAINT'
_computing_molecular_graphics 'Bruker SHELXTL'
_computing_publication_material 'Bruker SHELXTL'
_computing_structure_refinement 'SHELXL-97 (Sheldrick, 1997)'
_computing_structure_solution 'SHELXS-97 (Sheldrick, 1990)'
_diffrn_ambient_temperature 296(2)
_diffrn_measured_fraction_theta_full 0.978
_diffrn_measured_fraction_theta_max 0.978
_diffrn_measurement_device_type 'CCD area detector'
_diffrn_measurement_method 'phi and omega scans'
_diffrn_radiation_monochromator graphite
_diffrn_radiation_source 'fine-focus sealed tube'
_diffrn_radiation_type MoK\a
_diffrn_radiation_wavelength 0.71073
_diffrn_reflns_av_R_equivalents 0.0934
_diffrn_reflns_av_sigmaI/netI 0.0551
_diffrn_reflns_limit_h_max 8
_diffrn_reflns_limit_h_min -8
_diffrn_reflns_limit_k_max 10
_diffrn_reflns_limit_k_min -10
_diffrn_reflns_limit_l_max 18
_diffrn_reflns_limit_l_min -18
_diffrn_reflns_number 11104
_diffrn_reflns_theta_full 25.50
_diffrn_reflns_theta_max 25.50
_diffrn_reflns_theta_min 1.41
_exptl_absorpt_coefficient_mu 1.327
_exptl_absorpt_correction_type none
_exptl_crystal_colour colorless
_exptl_crystal_density_diffrn 1.766
_exptl_crystal_density_method 'not measured'
_exptl_crystal_description block
_exptl_crystal_F_000 452
_exptl_crystal_size_max 0.23
_exptl_crystal_size_mid 0.17
_exptl_crystal_size_min 0.14
_refine_diff_density_max 0.531
_refine_diff_density_min -0.372
_refine_diff_density_rms 0.052
_refine_ls_extinction_method none
_refine_ls_goodness_of_fit_ref 1.090
_refine_ls_hydrogen_treatment mixed
_refine_ls_matrix_type full
_refine_ls_number_parameters 231
_refine_ls_number_reflns 3106
_refine_ls_number_restraints 8
_refine_ls_restrained_S_all 1.106
_refine_ls_R_factor_all 0.0920
_refine_ls_R_factor_gt 0.0881
_refine_ls_shift/su_max 0.000
_refine_ls_shift/su_mean 0.000
_refine_ls_structure_factor_coef Fsqd
_refine_ls_weighting_details 'calc w=1/[\s^2^(Fo^2^)+(0.1691P)^2^+9.2421P] where P=(Fo^2^+2Fc^2^)/3'
_refine_ls_weighting_scheme calc
_refine_ls_wR_factor_gt 0.2470
_refine_ls_wR_factor_ref 0.2310
_reflns_number_gt 2868
_reflns_number_total 3106
_reflns_threshold_expression >2sigma(I)
_cod_data_source_file JSSC-2011-184-1726.cif
_cod_data_source_block cd27da_0m
_cod_depositor_comments
;
The following automatic conversions were performed:

data item '_symmetry_cell_setting' value 'Triclinic' was changed to
'triclinic' in accordance with the built-in table derived from the
CIF Core dictionary named 'cif_core.dic' version 2.4.5 last updated
on 2014-11-21.

Automatic conversion script
Id: cif_fix_values 8369 2020-08-20 11:38:08Z andrius 
;
_cod_original_sg_symbol_H-M P-1
_cod_database_code 1563229

loop_
_symmetry_equiv_pos_as_xyz
'x, y, z'
'-x, -y, -z'

loop_
_atom_site_label
_atom_site_type_symbol
_atom_site_fract_x
_atom_site_fract_y
_atom_site_fract_z
_atom_site_U_iso_or_equiv
_atom_site_adp_type
_atom_site_occupancy
_atom_site_symmetry_multiplicity
_atom_site_calc_flag
_atom_site_refinement_flags
_atom_site_disorder_assembly
_atom_site_disorder_group
C2 C 0.4810(15) 0.6080(13) -0.2408(7) 0.035(2) Uani 1 1 d . . .
C1 C 0.5883(14) 0.6603(13) -0.1409(7) 0.033(2) Uani 1 1 d . . .
C3 C 1.3852(16) 0.3721(14) 0.6422(7) 0.035(2) Uani 1 1 d . . .
C4 C 1.3224(15) 0.4528(13) 0.5759(7) 0.034(2) Uani 1 1 d . . .
H4 H 1.3401 0.5626 0.5896 0.041 Uiso 1 1 calc R . .
C5 C 1.2307(15) 0.3694(13) 0.4867(7) 0.031(2) Uani 1 1 d . . .
C6 C 1.1976(17) 0.2023(14) 0.4667(8) 0.039(2) Uani 1 1 d . . .
C7 C 1.267(2) 0.1237(15) 0.5380(9) 0.049(3) Uani 1 1 d . . .
H7 H 1.2493 0.0140 0.5259 0.059 Uiso 1 1 calc R . .
C8 C 1.357(2) 0.2038(15) 0.6219(9) 0.048(3) Uani 1 1 d . . .
H8 H 1.4017 0.1495 0.6669 0.057 Uiso 1 1 calc R . .
C9 C 1.1689(14) 0.4490(12) 0.4154(7) 0.031(2) Uani 1 1 d . . .
H9 H 1.1911 0.5582 0.4266 0.037 Uiso 1 1 calc R . .
C10 C 1.0774(15) 0.3658(13) 0.3307(7) 0.032(2) Uani 1 1 d . . .
C11 C 1.0376(18) 0.2000(14) 0.3124(8) 0.041(2) Uani 1 1 d . . .
H11 H 0.9695 0.1454 0.2551 0.050 Uiso 1 1 calc R . .
C12 C 1.099(2) 0.1215(14) 0.3781(8) 0.046(3) Uani 1 1 d . . .
H12 H 1.0752 0.0121 0.3650 0.055 Uiso 1 1 calc R . .
C14 C 0.9545(15) 0.6460(13) 0.1838(7) 0.032(2) Uani 1 1 d . . .
Cd1 Cd 0.77057(10) 0.75694(8) 0.03977(5) 0.0322(3) Uani 1 1 d . . .
O1 O 0.6495(11) 0.5637(9) -0.0964(5) 0.0384(17) Uani 1 1 d . . .
O2 O 0.6092(12) 0.8076(9) -0.1074(6) 0.0439(19) Uani 1 1 d . . .
O3 O 0.9721(13) 0.7925(10) 0.1867(6) 0.047(2) Uani 1 1 d . . .
O4 O 0.8620(12) 0.5490(9) 0.1147(5) 0.0398(17) Uani 1 1 d . . .
O5 O 1.0150(12) 0.4305(9) 0.2562(5) 0.0397(17) Uani 1 1 d . . .
O6 O 1.4704(12) 0.4400(9) 0.7323(5) 0.0377(17) Uani 1 1 d . . .
O7 O 0.4650(12) 0.7296(8) 0.0844(5) 0.0398(17) Uani 1 1 d D . .
O8 O 0.7448(12) 1.0265(10) 0.0887(6) 0.0473(19) Uani 1 1 d D . .
O9 O 1.0747(11) 0.7459(8) -0.0186(5) 0.0405(17) Uani 1 1 d D . .
H9B H 1.0817 0.6572 -0.0506 0.061 Uiso 1 1 calc RD . .
H7A H 0.4301 0.7960 0.1152 0.061 Uiso 1 1 d RD . .
H7B H 0.4297 0.6478 0.0945 0.061 Uiso 1 1 d RD . .
H8A H 0.6254 1.0639 0.0872 0.061 Uiso 1 1 d RD . .
H8B H 0.8399 1.0294 0.0504 0.061 Uiso 1 1 d RD . .
C13 C 1.0491(16) 0.5972(13) 0.2698(7) 0.035(2) Uani 1 1 d . . .
H13A H 1.1905 0.6268 0.2812 0.042 Uiso 1 1 calc R . .
H13B H 0.9921 0.6505 0.3231 0.042 Uiso 1 1 calc R . .
O10 O 0.3538(16) 0.9624(12) 0.2129(7) 0.060(2) Uani 1 1 d . . .
H9A H 1.191(7) 0.736(16) 0.000(10) 0.05(4) Uiso 1 1 d D . .

loop_
_atom_site_aniso_label
_atom_site_aniso_U_11
_atom_site_aniso_U_22
_atom_site_aniso_U_33
_atom_site_aniso_U_23
_atom_site_aniso_U_13
_atom_site_aniso_U_12
C2 0.037(5) 0.038(5) 0.029(5) 0.010(4) 0.000(4) 0.001(4)
C1 0.027(5) 0.039(6) 0.034(6) 0.010(4) 0.010(4) -0.001(4)
C3 0.038(5) 0.043(6) 0.023(5) 0.009(4) 0.000(4) 0.001(4)
C4 0.035(5) 0.032(5) 0.031(5) 0.008(4) -0.003(4) -0.001(4)
C5 0.030(5) 0.037(5) 0.026(5) 0.010(4) 0.001(4) 0.003(4)
C6 0.049(6) 0.043(6) 0.029(6) 0.019(5) 0.007(5) 0.001(5)
C7 0.076(9) 0.035(6) 0.035(6) 0.013(5) -0.003(6) 0.001(6)
C8 0.066(8) 0.044(7) 0.036(6) 0.019(5) 0.000(5) 0.005(6)
C9 0.032(5) 0.033(5) 0.029(5) 0.011(4) 0.000(4) 0.001(4)
C10 0.031(5) 0.038(5) 0.029(5) 0.013(4) 0.003(4) 0.004(4)
C11 0.049(6) 0.040(6) 0.036(6) 0.011(5) 0.007(5) -0.001(5)
C12 0.068(8) 0.031(5) 0.034(6) 0.002(5) 0.000(5) 0.000(5)
C14 0.032(5) 0.038(5) 0.030(5) 0.013(4) 0.009(4) 0.006(4)
Cd1 0.0396(5) 0.0307(5) 0.0262(5) 0.0096(3) -0.0003(3) 0.0008(3)
O1 0.046(4) 0.039(4) 0.029(4) 0.010(3) -0.004(3) 0.001(3)
O2 0.051(5) 0.035(4) 0.042(5) 0.004(3) 0.002(4) 0.000(3)
O3 0.058(5) 0.040(4) 0.041(5) 0.013(4) -0.009(4) -0.001(4)
O4 0.047(4) 0.040(4) 0.032(4) 0.015(3) -0.005(3) 0.002(3)
O5 0.050(4) 0.038(4) 0.029(4) 0.010(3) -0.006(3) 0.002(3)
O6 0.049(4) 0.038(4) 0.023(4) 0.008(3) -0.004(3) 0.003(3)
O7 0.050(4) 0.030(4) 0.044(4) 0.014(3) 0.014(3) 0.005(3)
O8 0.056(5) 0.041(4) 0.048(5) 0.014(4) 0.011(4) 0.006(4)
O9 0.042(4) 0.038(4) 0.040(4) 0.008(3) 0.004(3) 0.000(3)
C13 0.037(5) 0.040(6) 0.029(5) 0.013(4) -0.004(4) -0.001(4)
O10 0.077(6) 0.051(5) 0.063(6) 0.021(5) 0.027(5) 0.013(5)

loop_
_atom_type_symbol
_atom_type_description
_atom_type_scat_dispersion_real
_atom_type_scat_dispersion_imag
_atom_type_scat_source
C C 0.0033 0.0016 'International Tables Vol C Tables 4.2.6.8 and 6.1.1.4'
H H 0.0000 0.0000 'International Tables Vol C Tables 4.2.6.8 and 6.1.1.4'
Cd Cd -0.8075 1.2024 'International Tables Vol C Tables 4.2.6.8 and 6.1.1.4'
O O 0.0106 0.0060 'International Tables Vol C Tables 4.2.6.8 and 6.1.1.4'

loop_
_geom_angle_atom_site_label_1
_geom_angle_atom_site_label_2
_geom_angle_atom_site_label_3
_geom_angle
_geom_angle_site_symmetry_1
_geom_angle_site_symmetry_3
O6 C2 C1 108.5(8) 1_454 .
O1 C1 O2 122.6(10) . .
O1 C1 C2 121.7(10) . .
O2 C1 C2 115.7(10) . .
O1 C1 Cd1 58.9(6) . .
O2 C1 Cd1 63.7(6) . .
C2 C1 Cd1 178.3(7) . .
C4 C3 O6 125.4(10) . .
C4 C3 C8 120.3(10) . .
O6 C3 C8 114.2(9) . .
C3 C4 C5 120.0(10) . .
C3 C4 H4 120.0 . .
C5 C4 H4 120.0 . .
C4 C5 C6 120.0(9) . .
C4 C5 C9 121.6(10) . .
C6 C5 C9 118.4(9) . .
C12 C6 C5 119.1(10) . .
C12 C6 C7 123.1(11) . .
C5 C6 C7 117.7(10) . .
C8 C7 C6 121.7(11) . .
C8 C7 H7 119.1 . .
C6 C7 H7 119.1 . .
C7 C8 C3 120.2(11) . .
C7 C8 H8 119.9 . .
C3 C8 H8 119.9 . .
C10 C9 C5 120.3(10) . .
C10 C9 H9 119.9 . .
C5 C9 H9 119.9 . .
C9 C10 O5 125.1(10) . .
C9 C10 C11 121.1(10) . .
O5 C10 C11 113.8(9) . .
C12 C11 C10 119.7(11) . .
C12 C11 H11 120.1 . .
C10 C11 H11 120.1 . .
C11 C12 C6 121.3(11) . .
C11 C12 H12 119.4 . .
C6 C12 H12 119.4 . .
O4 C14 O3 121.9(10) . .
O4 C14 C13 122.6(10) . .
O3 C14 C13 115.5(9) . .
O4 C14 Cd1 61.3(5) . .
O3 C14 Cd1 60.6(5) . .
C13 C14 Cd1 174.6(7) . .
O7 Cd1 O8 85.4(3) . .
O7 Cd1 O1 87.5(3) . .
O8 Cd1 O1 134.8(3) . .
O7 Cd1 O9 171.5(3) . .
O8 Cd1 O9 102.7(3) . .
O1 Cd1 O9 85.0(3) . .
O7 Cd1 O3 99.0(3) . .
O8 Cd1 O3 82.9(3) . .
O1 Cd1 O3 142.2(3) . .
O9 Cd1 O3 84.6(3) . .
O7 Cd1 O4 86.7(3) . .
O8 Cd1 O4 135.2(3) . .
O1 Cd1 O4 88.7(3) . .
O9 Cd1 O4 89.2(3) . .
O3 Cd1 O4 55.0(3) . .
O7 Cd1 O2 89.6(3) . .
O8 Cd1 O2 81.3(3) . .
O1 Cd1 O2 54.1(3) . .
O9 Cd1 O2 89.1(3) . .
O3 Cd1 O2 161.3(3) . .
O4 Cd1 O2 142.7(3) . .
O7 Cd1 C14 92.4(3) . .
O8 Cd1 C14 109.2(3) . .
O1 Cd1 C14 115.6(3) . .
O9 Cd1 C14 87.3(3) . .
O3 Cd1 C14 27.7(3) . .
O4 Cd1 C14 27.3(3) . .
O2 Cd1 C14 169.4(3) . .
O7 Cd1 C1 88.0(3) . .
O8 Cd1 C1 108.4(3) . .
O1 Cd1 C1 26.7(3) . .
O9 Cd1 C1 87.0(3) . .
O3 Cd1 C1 167.2(3) . .
O4 Cd1 C1 115.3(3) . .
O2 Cd1 C1 27.4(3) . .
C14 Cd1 C1 142.3(3) . .
C1 O1 Cd1 94.4(7) . .
C1 O2 Cd1 88.9(7) . .
C14 O3 Cd1 91.7(6) . .
C14 O4 Cd1 91.3(6) . .
C10 O5 C13 117.0(8) . .
C3 O6 C2 116.5(8) . 1_656
Cd1 O7 H7A 119.1 . .
Cd1 O7 H7B 119.1 . .
H7A O7 H7B 111.6 . .
Cd1 O8 H8A 119.4 . .
Cd1 O8 H8B 81.3 . .
H8A O8 H8B 130.8 . .
Cd1 O9 H9B 109.5 . .
Cd1 O9 H9A 138(10) . .
H9B O9 H9A 82.8 . .
O5 C13 C14 108.8(8) . .
O5 C13 H13A 109.9 . .
C14 C13 H13A 109.9 . .
O5 C13 H13B 109.9 . .
C14 C13 H13B 109.9 . .
H13A C13 H13B 108.3 . .

loop_
_geom_bond_atom_site_label_1
_geom_bond_atom_site_label_2
_geom_bond_distance
_geom_bond_site_symmetry_2
C2 O6 1.423(13) 1_454
C2 C1 1.531(15) .
C1 O1 1.234(13) .
C1 O2 1.263(14) .
C1 Cd1 2.743(11) .
C3 C4 1.369(15) .
C3 O6 1.379(12) .
C3 C8 1.426(17) .
C4 C5 1.413(14) .
C4 H4 0.9300 .
C5 C6 1.419(16) .
C5 C9 1.422(14) .
C6 C12 1.417(16) .
C6 C7 1.428(16) .
C7 C8 1.342(18) .
C7 H7 0.9300 .
C8 H8 0.9300 .
C9 C10 1.361(15) .
C9 H9 0.9300 .
C10 O5 1.381(12) .
C10 C11 1.414(16) .
C11 C12 1.346(17) .
C11 H11 0.9300 .
C12 H12 0.9300 .
C14 O4 1.251(13) .
C14 O3 1.265(14) .
C14 C13 1.511(14) .
C14 Cd1 2.724(10) .
Cd1 O7 2.295(8) .
Cd1 O8 2.319(8) .
Cd1 O1 2.357(7) .
Cd1 O9 2.358(7) .
Cd1 O3 2.375(8) .
Cd1 O4 2.391(7) .
Cd1 O2 2.459(9) .
O5 C13 1.424(13) .
O6 C2 1.423(13) 1_656
O7 H7A 0.7255 .
O7 H7B 0.7940 .
O8 H8A 0.8895 .
O8 H8B 0.9259 .
O9 H9B 0.8200 .
O9 H9A 0.82(2) .
C13 H13A 0.9700 .
C13 H13B 0.9700 .
